data_1011151
loop_
_publ_author_name
'Brockway, L O'

_publ_section_title
;
The crystal structure of stannite, Cu2 Fe Sn S4
;
_journal_coden_ASTM ZEKGAX
_journal_name_full
;
Zeitschrift fuer Kristallographie, Kristallgeometrie, Kristallphysik,
Kristallchemie (-144,1977)
;
_journal_page_first 434
_journal_page_last 441
_journal_volume 89
_journal_year 1934
_chemical_compound_source 'from Oruro, Brasilia'
_chemical_formula_structural 'Cu2 Fe (Sn S4)'
_chemical_formula_sum 'Cu2 Fe S4 Sn'
_chemical_name_mineral Stannite
_chemical_name_systematic 'Dicopper(I) iron tetrathiostannate'
_space_group_IT_number 121
_symmetry_cell_setting tetragonal
_symmetry_Int_Tables_number 121
_symmetry_space_group_name_Hall 'I -4 2'
_symmetry_space_group_name_H-M 'I -4 2 m'
_cell_angle_alpha 90
_cell_angle_beta 90
_cell_angle_gamma 90
_cell_formula_units_Z 2
_cell_length_a 5.46
_cell_length_b 5.46
_cell_length_c 10.725
_cell_volume 319.7
_database_code_amcsd 0010546
_exptl_crystal_density_diffrn 4.466
_exptl_crystal_density_meas 4.4
_cod_database_code 1011151

loop_
_space_group_symop_operation_xyz
x,y,z
-x,-y,z
-x,y,-z
x,-y,-z
-y,x,-z
y,-x,-z
y,x,z
-y,-x,z
1/2+x,1/2+y,1/2+z
1/2-x,1/2-y,1/2+z
1/2-x,1/2+y,1/2-z
1/2+x,1/2-y,1/2-z
1/2-y,1/2+x,1/2-z
1/2+y,1/2-x,1/2-z
1/2+y,1/2+x,1/2+z
1/2-y,1/2-x,1/2+z

loop_
_atom_site_label
_atom_site_type_symbol
_atom_site_symmetry_multiplicity
_atom_site_Wyckoff_symbol
_atom_site_fract_x
_atom_site_fract_y
_atom_site_fract_z
_atom_site_occupancy
_atom_site_attached_hydrogens
_atom_site_calc_flag
Fe1 Fe2+ 2 a 0. 0. 0. 1. 0 d
Sn1 Sn4+ 2 b 0. 0. 0.5 1. 0 d
Cu1 Cu1+ 4 d 0.5 0. 0.25 1. 0 d
S1 S2- 8 i 0.245(2) 0.245(2) 0.132(2) 1. 0 d

loop_
_atom_type_symbol
_atom_type_oxidation_number
Fe2+ 2.000
Sn4+ 4.000
Cu1+ 1.000
S2- -2.000

loop_
_cod_related_entry_id
_cod_related_entry_database
_cod_related_entry_code
1 AMCSD 0010546
